data_4516417
loop_
_publ_author_name
'Rana, Love Karan'
'Sharma, Sanyog'
'Hundal, Geeta'

_publ_section_title
;
 First Report on Crystal Engineering of Hg(II) Halides with Fully
 Substituted 3,4-Pyridinedicarboxamides: Generation of Two-Dimensional
 Coordination Polymers and Linear Zig-Zag Chains of Mercury Metal Ions
;
_journal_issue 1
_journal_name_full 'Crystal Growth &amp; Design'
_journal_page_first 92
_journal_paper_doi 10.1021/acs.cgd.5b00989
_journal_volume 16
_journal_year 2015
_chemical_formula_moiety 'C19 H31 N3 O2'
_chemical_formula_sum 'C19 H31 N3 O2'
_chemical_formula_weight 333.47
_space_group_IT_number 29
_space_group_name_Hall 'P 2c -2ac'
_space_group_name_H-M_alt 'P c a 21'
_symmetry_cell_setting orthorhombic
_symmetry_space_group_name_Hall 'P 2c -2ac'
_symmetry_space_group_name_H-M 'P c a 21'
_atom_sites_solution_hydrogens geom
_atom_sites_solution_primary direct
_atom_sites_solution_secondary difmap
_audit_creation_method SHELXL-97
_cell_angle_alpha 90.00
_cell_angle_beta 90.00
_cell_angle_gamma 90.00
_cell_formula_units_Z 8
_cell_length_a 14.5520(8)
_cell_length_b 7.7150(19)
_cell_length_c 36.234(5)
_cell_measurement_reflns_used 2875
_cell_measurement_temperature 296(2)
_cell_measurement_theta_max 21.36
_cell_measurement_theta_min 2.81
_cell_volume 4067.9(12)
_computing_cell_refinement 'Bruker SAINT'
_computing_data_collection 'Bruker APEX2'
_computing_data_reduction 'Bruker SAINT'
_computing_molecular_graphics 'Bruker SHELXTL'
_computing_publication_material 'Bruker SHELXTL'
_computing_structure_refinement 'SHELXL-97 (Sheldrick, 2008)'
_computing_structure_solution 'SHELXS-97 (Sheldrick, 2008)'
_diffrn_ambient_temperature 296(2)
_diffrn_measured_fraction_theta_full 0.979
_diffrn_measured_fraction_theta_max 0.979
_diffrn_measurement_device_type 'Bruker APEX-II CCD'
_diffrn_measurement_method '\f and \w scans'
_diffrn_radiation_monochromator graphite
_diffrn_radiation_source 'fine-focus sealed tube'
_diffrn_radiation_type MoK\a
_diffrn_radiation_wavelength 0.71073
_diffrn_reflns_av_R_equivalents 0.0605
_diffrn_reflns_av_sigmaI/netI 0.0827
_diffrn_reflns_limit_h_max 17
_diffrn_reflns_limit_h_min -16
_diffrn_reflns_limit_k_max 5
_diffrn_reflns_limit_k_min -9
_diffrn_reflns_limit_l_max 43
_diffrn_reflns_limit_l_min -34
_diffrn_reflns_number 14677
_diffrn_reflns_theta_full 25.08
_diffrn_reflns_theta_max 25.08
_diffrn_reflns_theta_min 2.25
_exptl_absorpt_coefficient_mu 0.071
_exptl_absorpt_correction_T_max 0.7452
_exptl_absorpt_correction_T_min 0.4374
_exptl_absorpt_correction_type multi-scan
_exptl_absorpt_process_details sadabs
_exptl_crystal_colour pale-yellow
_exptl_crystal_density_diffrn 1.089
_exptl_crystal_density_method 'not measured'
_exptl_crystal_description needle
_exptl_crystal_F_000 1456
_exptl_crystal_size_max 0.18
_exptl_crystal_size_mid 0.16
_exptl_crystal_size_min 0.14
_refine_diff_density_max 0.293
_refine_diff_density_min -0.293
_refine_diff_density_rms 0.069
_refine_ls_extinction_coef 0.0061(10)
_refine_ls_extinction_expression Fc^*^=kFc[1+0.001xFc^2^\l^3^/sin(2\q)]^-1/4^
_refine_ls_extinction_method SHELXL
_refine_ls_goodness_of_fit_ref 1.022
_refine_ls_hydrogen_treatment none
_refine_ls_matrix_type full
_refine_ls_number_parameters 434
_refine_ls_number_reflns 5845
_refine_ls_number_restraints 9
_refine_ls_restrained_S_all 1.021
_refine_ls_R_factor_all 0.1418
_refine_ls_R_factor_gt 0.0981
_refine_ls_shift/su_max 0.010
_refine_ls_shift/su_mean 0.002
_refine_ls_structure_factor_coef Fsqd
_refine_ls_weighting_details 'calc w=1/[\s^2^(Fo^2^)+(0.1168P)^2^+10.3253P] where P=(Fo^2^+2Fc^2^)/3'
_refine_ls_weighting_scheme calc
_refine_ls_wR_factor_gt 0.2579
_refine_ls_wR_factor_ref 0.2879
_reflns_number_gt 3733
_reflns_number_total 5845
_reflns_threshold_expression >2sigma(I)
_cod_data_source_file cg5b00989_si_002.cif
_cod_data_source_block shelx
_cod_depositor_comments
;
The following automatic conversions were performed:

data item '_symmetry_cell_setting' value 'Orthorhombic' was changed
to 'orthorhombic' in accordance with the
/home/saulius/struct/COD-crude-data/automatic-downloads/DataCite-retrospective/ACS/depositions/lib/dictionaries/cif_core.dic
dictionary named 'cif_core.dic' version 2.4.2 last updated on
2011-04-26.

Automatic conversion script
Id: cif_fix_values 6909 2019-04-08 15:41:33Z antanas 
;
_cod_original_sg_symbol_H-M Pca2(1)
_cod_database_code 4516417

loop_
_symmetry_equiv_pos_as_xyz
'x, y, z'
'-x, -y, z+1/2'
'-x+1/2, y, z+1/2'
'x+1/2, -y, z'

loop_
_atom_site_label
_atom_site_type_symbol
_atom_site_fract_x
_atom_site_fract_y
_atom_site_fract_z
_atom_site_U_iso_or_equiv
_atom_site_adp_type
_atom_site_occupancy
_atom_site_symmetry_multiplicity
_atom_site_calc_flag
_atom_site_refinement_flags
C1 C 0.8880(6) 0.3638(11) 0.9750(3) 0.051(2) Uani 1 1 d .
H1 H 0.8385 0.3571 0.9588 0.061 Uiso 1 1 calc R
C2 C 0.8769(5) 0.3126(10) 1.0104(2) 0.042(2) Uani 1 1 d .
C3 C 0.9467(5) 0.3266(10) 1.0353(2) 0.0402(19) Uani 1 1 d .
C4 C 1.0310(5) 0.3896(11) 1.0220(3) 0.051(2) Uani 1 1 d .
H4 H 1.0812 0.4028 1.0377 0.061 Uiso 1 1 calc R
C5 C 1.0369(7) 0.4309(12) 0.9855(3) 0.060(3) Uani 1 1 d .
H5 H 1.0942 0.4658 0.9769 0.072 Uiso 1 1 calc R
C6 C 0.9367(5) 0.2584(11) 1.0738(3) 0.046(2) Uani 1 1 d .
C7 C 0.9314(6) 0.5472(13) 1.0968(3) 0.073(3) Uani 1 1 d D
H7 H 0.9343 0.5667 1.0701 0.087 Uiso 1 1 calc R
C8 C 0.8462(9) 0.6358(17) 1.1113(3) 0.110(5) Uani 1 1 d D
H8A H 0.7927 0.5837 1.1004 0.165 Uiso 1 1 calc R
H8B H 0.8481 0.7566 1.1050 0.165 Uiso 1 1 calc R
H8C H 0.8435 0.6233 1.1376 0.165 Uiso 1 1 calc R
C9 C 1.0075(11) 0.6505(18) 1.1146(4) 0.132(7) Uani 1 1 d D
H9A H 1.0659 0.6037 1.1073 0.197 Uiso 1 1 calc R
H9B H 1.0016 0.6442 1.1410 0.197 Uiso 1 1 calc R
H9C H 1.0034 0.7692 1.1069 0.197 Uiso 1 1 calc R
C10 C 0.9254(4) 0.3025(10) 1.1399(2) 0.052(2) Uani 1 1 d D
H10 H 0.9262 0.4066 1.1554 0.062 Uiso 1 1 calc R
C11 C 0.8355(6) 0.2119(14) 1.1479(3) 0.072(3) Uani 1 1 d D
H11A H 0.7854 0.2836 1.1400 0.109 Uiso 1 1 calc R
H11B H 0.8304 0.1910 1.1740 0.109 Uiso 1 1 calc R
H11C H 0.8336 0.1035 1.1349 0.109 Uiso 1 1 calc R
C12 C 1.0055(7) 0.1927(15) 1.1524(3) 0.081(3) Uani 1 1 d D
H12A H 1.0618 0.2539 1.1480 0.122 Uiso 1 1 calc R
H12B H 1.0059 0.0857 1.1389 0.122 Uiso 1 1 calc R
H12C H 0.9996 0.1686 1.1783 0.122 Uiso 1 1 calc R
C13 C 0.7836(5) 0.2518(11) 1.0247(3) 0.047(2) Uani 1 1 d .
C14 C 0.6660(4) 0.0210(10) 1.02887(19) 0.038(2) Uani 1 1 d D
H14 H 0.6571 -0.0948 1.0183 0.046 Uiso 1 1 calc R
C15 C 0.5856(5) 0.1317(12) 1.0170(3) 0.067(3) Uani 1 1 d D
H15A H 0.5856 0.1427 0.9906 0.100 Uiso 1 1 calc R
H15B H 0.5909 0.2445 1.0280 0.100 Uiso 1 1 calc R
H15C H 0.5293 0.0783 1.0249 0.100 Uiso 1 1 calc R
C16 C 0.6703(6) 0.0012(17) 1.0703(2) 0.083(5) Uani 1 1 d D
H16A H 0.7230 -0.0670 1.0768 0.124 Uiso 1 1 calc R
H16B H 0.6156 -0.0555 1.0789 0.124 Uiso 1 1 calc R
H16C H 0.6750 0.1136 1.0815 0.124 Uiso 1 1 calc R
C17 C 0.8075(6) -0.0240(9) 0.9909(2) 0.049(2) Uani 1 1 d D
H17 H 0.8655 0.0343 0.9851 0.059 Uiso 1 1 calc R
C18 C 0.7597(8) -0.0607(15) 0.9547(2) 0.085(3) Uani 1 1 d D
H18A H 0.7482 0.0465 0.9421 0.127 Uiso 1 1 calc R
H18B H 0.7024 -0.1185 0.9594 0.127 Uiso 1 1 calc R
H18C H 0.7980 -0.1333 0.9397 0.127 Uiso 1 1 calc R
C19 C 0.8311(7) -0.1922(10) 1.0099(4) 0.095(5) Uani 1 1 d D
H19A H 0.8632 -0.1681 1.0325 0.142 Uiso 1 1 calc R
H19B H 0.8695 -0.2608 0.9941 0.142 Uiso 1 1 calc R
H19C H 0.7757 -0.2548 1.0153 0.142 Uiso 1 1 calc R
C20 C 0.2945(6) 0.4436(13) 0.8798(3) 0.058(2) Uani 1 1 d .
H20 H 0.3508 0.4848 0.8881 0.070 Uiso 1 1 calc R
C21 C 0.1476(7) 0.3763(11) 0.8926(3) 0.052(2) Uani 1 1 d .
H21 H 0.0990 0.3716 0.9093 0.063 Uiso 1 1 calc R
C22 C 0.1307(5) 0.3133(10) 0.8563(3) 0.0411(19) Uani 1 1 d .
C23 C 0.2034(5) 0.3260(9) 0.8314(2) 0.0383(18) Uani 1 1 d .
C24 C 0.2878(5) 0.3923(10) 0.8442(3) 0.046(2) Uani 1 1 d .
H24 H 0.3381 0.4007 0.8284 0.055 Uiso 1 1 calc R
C25 C 0.0378(5) 0.2489(10) 0.8442(2) 0.0376(18) Uani 1 1 d .
C26 C 0.0684(6) -0.0303(12) 0.8749(3) 0.058(3) Uani 1 1 d .
H26 H 0.1262 0.0285 0.8809 0.070 Uiso 1 1 calc R
C27 C 0.0919(6) -0.1937(11) 0.8526(3) 0.062(3) Uani 1 1 d .
H27A H 0.1217 -0.1610 0.8300 0.093 Uiso 1 1 calc R
H27B H 0.0365 -0.2560 0.8471 0.093 Uiso 1 1 calc R
H27C H 0.1322 -0.2663 0.8668 0.093 Uiso 1 1 calc R
C28 C 0.0181(8) -0.0665(18) 0.9113(3) 0.096(4) Uani 1 1 d .
H28A H 0.0031 0.0413 0.9231 0.143 Uiso 1 1 calc R
H28B H 0.0570 -0.1335 0.9273 0.143 Uiso 1 1 calc R
H28C H -0.0373 -0.1299 0.9064 0.143 Uiso 1 1 calc R
C29 C -0.0743(5) 0.0199(11) 0.8378(3) 0.060(3) Uani 1 1 d .
H29 H -0.0802 -0.0976 0.8479 0.073 Uiso 1 1 calc R
C30 C -0.1612(5) 0.1241(13) 0.8516(3) 0.068(3) Uani 1 1 d .
H30A H -0.1612 0.1284 0.8781 0.103 Uiso 1 1 calc R
H30B H -0.2161 0.0673 0.8432 0.103 Uiso 1 1 calc R
H30C H -0.1592 0.2398 0.8419 0.103 Uiso 1 1 calc R
C31 C -0.0725(6) 0.0016(11) 0.7965(3) 0.054(3) Uani 1 1 d .
H31A H -0.0203 -0.0668 0.7893 0.081 Uiso 1 1 calc R
H31B H -0.0683 0.1142 0.7854 0.081 Uiso 1 1 calc R
H31C H -0.1278 -0.0545 0.7883 0.081 Uiso 1 1 calc R
C32 C 0.1891(5) 0.2547(10) 0.7926(2) 0.0364(17) Uani 1 1 d .
C33 C 0.1871(8) 0.5598(11) 0.7677(3) 0.064(3) Uani 1 1 d .
H33 H 0.1910 0.5854 0.7941 0.077 Uiso 1 1 calc R
C34 C 0.2758(9) 0.6405(15) 0.7499(4) 0.103(5) Uani 1 1 d .
H34A H 0.3293 0.5868 0.7603 0.155 Uiso 1 1 calc R
H34B H 0.2773 0.7628 0.7547 0.155 Uiso 1 1 calc R
H34C H 0.2749 0.6212 0.7237 0.155 Uiso 1 1 calc R
C35 C 0.0932(9) 0.6319(15) 0.7547(3) 0.091(4) Uani 1 1 d .
H35A H 0.0446 0.5725 0.7675 0.137 Uiso 1 1 calc R
H35B H 0.0868 0.6141 0.7286 0.137 Uiso 1 1 calc R
H35C H 0.0900 0.7536 0.7601 0.137 Uiso 1 1 calc R
C36 C 0.1827(6) 0.3000(11) 0.7250(3) 0.053(2) Uani 1 1 d .
H36 H 0.1815 0.3987 0.7080 0.063 Uiso 1 1 calc R
C37 C 0.2680(7) 0.1924(17) 0.7167(4) 0.090(4) Uani 1 1 d .
H37A H 0.3219 0.2615 0.7208 0.134 Uiso 1 1 calc R
H37B H 0.2664 0.1549 0.6915 0.134 Uiso 1 1 calc R
H37C H 0.2694 0.0931 0.7327 0.134 Uiso 1 1 calc R
C38 C 0.0946(7) 0.1971(16) 0.7198(3) 0.082(3) Uani 1 1 d .
H38A H 0.0428 0.2686 0.7259 0.123 Uiso 1 1 calc R
H38B H 0.0955 0.0973 0.7356 0.123 Uiso 1 1 calc R
H38C H 0.0898 0.1604 0.6946 0.123 Uiso 1 1 calc R
N1 N 0.9717(6) 0.4263(11) 0.9620(2) 0.065(2) Uani 1 1 d .
N2 N 0.7544(4) 0.0928(8) 1.0135(2) 0.0428(16) Uani 1 1 d .
N3 N 0.9367(5) 0.3598(9) 1.1034(2) 0.0506(19) Uani 1 1 d .
N4 N 0.2225(6) 0.4380(12) 0.9043(3) 0.069(2) Uani 1 1 d .
N5 N 0.0116(4) 0.0913(8) 0.8528(2) 0.0433(17) Uani 1 1 d .
N6 N 0.1872(5) 0.3708(9) 0.76462(19) 0.0427(17) Uani 1 1 d .
O1 O 0.9311(4) 0.0981(8) 1.0780(2) 0.0605(17) Uani 1 1 d .
O2 O 0.7410(5) 0.3507(9) 1.0442(2) 0.082(2) Uani 1 1 d .
O3 O -0.0068(4) 0.3484(8) 0.8240(2) 0.0617(18) Uani 1 1 d .
O4 O 0.1863(4) 0.0964(7) 0.78922(17) 0.0441(14) Uani 1 1 d .

loop_
_atom_site_aniso_label
_atom_site_aniso_U_11
_atom_site_aniso_U_22
_atom_site_aniso_U_33
_atom_site_aniso_U_23
_atom_site_aniso_U_13
_atom_site_aniso_U_12
C1 0.051(5) 0.050(5) 0.052(6) 0.001(4) 0.012(4) -0.001(4)
C2 0.043(4) 0.034(5) 0.048(5) -0.005(4) 0.010(4) -0.003(3)
C3 0.055(5) 0.029(4) 0.036(5) -0.010(3) 0.008(4) -0.006(3)
C4 0.034(4) 0.048(5) 0.071(7) -0.001(4) 0.013(4) -0.006(3)
C5 0.068(6) 0.035(5) 0.076(8) -0.010(5) 0.037(6) -0.013(4)
C6 0.031(4) 0.038(5) 0.070(6) 0.000(5) 0.000(4) -0.003(3)
C7 0.126(10) 0.048(6) 0.046(6) -0.003(5) 0.008(6) 0.005(6)
C8 0.193(16) 0.071(9) 0.066(8) -0.006(7) 0.003(9) 0.059(9)
C9 0.226(19) 0.087(10) 0.082(9) -0.011(8) -0.005(11) -0.081(11)
C10 0.071(6) 0.055(6) 0.030(5) -0.004(4) 0.010(4) -0.004(4)
C11 0.094(7) 0.073(7) 0.051(6) 0.022(5) 0.017(6) -0.018(6)
C12 0.098(8) 0.105(9) 0.041(6) 0.000(6) -0.011(6) 0.016(7)
C13 0.038(4) 0.035(5) 0.067(6) -0.003(4) 0.016(4) 0.004(3)
C14 0.026(4) 0.038(5) 0.051(6) 0.004(4) 0.007(4) -0.005(3)
C15 0.048(5) 0.075(7) 0.077(7) 0.024(5) -0.002(5) -0.013(4)
C16 0.021(5) 0.116(11) 0.112(12) 0.034(7) 0.011(6) 0.006(5)
C17 0.037(5) 0.048(5) 0.063(7) -0.013(5) -0.001(4) -0.014(4)
C18 0.107(9) 0.065(7) 0.082(9) -0.017(7) 0.017(7) -0.017(7)
C19 0.070(7) 0.021(5) 0.194(14) -0.010(6) 0.026(8) 0.001(4)
C20 0.061(6) 0.057(6) 0.056(6) 0.005(5) -0.022(5) -0.015(5)
C21 0.068(6) 0.041(5) 0.048(6) 0.011(4) 0.001(5) -0.022(4)
C22 0.046(4) 0.031(4) 0.047(5) 0.007(4) 0.003(4) -0.005(3)
C23 0.042(4) 0.028(4) 0.045(5) 0.006(4) 0.002(3) 0.002(3)
C24 0.043(4) 0.037(4) 0.059(6) 0.010(4) 0.000(4) -0.005(3)
C25 0.036(4) 0.030(4) 0.047(5) 0.002(4) 0.001(4) 0.002(3)
C26 0.044(5) 0.042(5) 0.088(9) 0.013(5) -0.024(5) -0.001(4)
C27 0.051(5) 0.038(5) 0.098(8) 0.000(5) -0.008(5) 0.009(4)
C28 0.090(9) 0.105(11) 0.092(10) 0.056(9) -0.002(7) -0.027(8)
C29 0.018(4) 0.031(5) 0.132(11) -0.008(5) 0.000(5) -0.013(3)
C30 0.035(4) 0.064(6) 0.106(9) -0.001(6) 0.018(5) 0.008(4)
C31 0.037(5) 0.051(6) 0.073(8) -0.007(5) -0.010(5) 0.000(4)
C32 0.039(4) 0.030(4) 0.040(5) 0.003(4) -0.003(3) 0.013(3)
C33 0.122(9) 0.016(4) 0.053(6) -0.003(5) -0.014(6) 0.006(5)
C34 0.133(11) 0.045(7) 0.131(11) 0.032(7) -0.044(9) -0.044(7)
C35 0.146(12) 0.055(7) 0.073(8) 0.007(6) 0.015(8) 0.059(7)
C36 0.070(6) 0.040(5) 0.048(6) -0.010(4) 0.000(4) 0.000(4)
C37 0.061(6) 0.108(10) 0.099(9) -0.031(7) 0.020(6) 0.019(6)
C38 0.062(6) 0.103(10) 0.082(8) 0.018(7) -0.024(6) 0.000(6)
N1 0.077(6) 0.068(6) 0.049(5) -0.012(5) 0.019(5) -0.027(5)
N2 0.040(4) 0.036(4) 0.052(4) 0.005(3) 0.006(3) -0.006(3)
N3 0.061(5) 0.031(4) 0.060(5) -0.012(4) 0.007(4) -0.005(3)
N4 0.082(6) 0.062(6) 0.063(6) -0.003(5) -0.005(5) -0.007(5)
N5 0.023(3) 0.028(3) 0.078(5) 0.012(3) -0.008(3) 0.004(2)
N6 0.063(5) 0.040(4) 0.025(4) -0.005(3) 0.000(3) 0.011(3)
O1 0.067(4) 0.033(4) 0.081(5) 0.001(3) -0.005(3) 0.002(3)
O2 0.094(5) 0.046(4) 0.105(6) -0.020(4) 0.042(5) -0.007(4)
O3 0.038(3) 0.042(3) 0.105(5) 0.025(3) -0.007(3) 0.001(3)
O4 0.056(3) 0.033(3) 0.044(4) 0.007(3) -0.009(3) -0.003(2)

loop_
_atom_type_symbol
_atom_type_description
_atom_type_scat_dispersion_real
_atom_type_scat_dispersion_imag
_atom_type_scat_source
C C 0.0033 0.0016 'International Tables Vol C Tables 4.2.6.8 and 6.1.1.4'
H H 0.0000 0.0000 'International Tables Vol C Tables 4.2.6.8 and 6.1.1.4'
N N 0.0061 0.0033 'International Tables Vol C Tables 4.2.6.8 and 6.1.1.4'
O O 0.0106 0.0060 'International Tables Vol C Tables 4.2.6.8 and 6.1.1.4'

loop_
_geom_angle_atom_site_label_1
_geom_angle_atom_site_label_2
_geom_angle_atom_site_label_3
_geom_angle
C2 C1 N1 121.7(8)
C2 C1 H1 119.1
N1 C1 H1 119.1
C1 C2 C3 121.1(8)
C1 C2 C13 121.2(8)
C3 C2 C13 117.5(7)
C2 C3 C4 116.9(8)
C2 C3 C6 121.1(7)
C4 C3 C6 121.7(8)
C5 C4 C3 117.9(8)
C5 C4 H4 121.1
C3 C4 H4 121.1
N1 C5 C4 126.4(9)
N1 C5 H5 116.8
C4 C5 H5 116.8
O1 C6 N3 119.0(9)
O1 C6 C3 117.9(8)
N3 C6 C3 123.0(8)
N3 C7 C9 114.4(9)
N3 C7 C8 115.6(9)
C9 C7 C8 102.4(11)
N3 C7 H7 108.0
C9 C7 H7 108.0
C8 C7 H7 108.0
C7 C8 H8A 109.5
C7 C8 H8B 109.5
H8A C8 H8B 109.5
C7 C8 H8C 109.5
H8A C8 H8C 109.5
H8B C8 H8C 109.5
C7 C9 H9A 109.5
C7 C9 H9B 109.5
H9A C9 H9B 109.5
C7 C9 H9C 109.5
H9A C9 H9C 109.5
H9B C9 H9C 109.5
N3 C10 C12 111.7(7)
N3 C10 C11 115.3(7)
C12 C10 C11 110.5(8)
N3 C10 H10 106.2
C12 C10 H10 106.2
C11 C10 H10 106.2
C10 C11 H11A 109.5
C10 C11 H11B 109.5
H11A C11 H11B 109.5
C10 C11 H11C 109.5
H11A C11 H11C 109.5
H11B C11 H11C 109.5
C10 C12 H12A 109.5
C10 C12 H12B 109.5
H12A C12 H12B 109.5
C10 C12 H12C 109.5
H12A C12 H12C 109.5
H12B C12 H12C 109.5
O2 C13 N2 125.6(8)
O2 C13 C2 117.4(8)
N2 C13 C2 117.0(7)
N2 C14 C16 111.6(7)
N2 C14 C15 110.4(6)
C16 C14 C15 111.8(7)
N2 C14 H14 107.6
C16 C14 H14 107.6
C15 C14 H14 107.6
C14 C15 H15A 109.5
C14 C15 H15B 109.5
H15A C15 H15B 109.5
C14 C15 H15C 109.5
H15A C15 H15C 109.5
H15B C15 H15C 109.5
C14 C16 H16A 109.5
C14 C16 H16B 109.5
H16A C16 H16B 109.5
C14 C16 H16C 109.5
H16A C16 H16C 109.5
H16B C16 H16C 109.5
N2 C17 C19 113.5(8)
N2 C17 C18 111.3(8)
C19 C17 C18 109.9(9)
N2 C17 H17 107.3
C19 C17 H17 107.3
C18 C17 H17 107.3
C17 C18 H18A 109.5
C17 C18 H18B 109.5
H18A C18 H18B 109.5
C17 C18 H18C 109.5
H18A C18 H18C 109.5
H18B C18 H18C 109.5
C17 C19 H19A 109.5
C17 C19 H19B 109.5
H19A C19 H19B 109.5
C17 C19 H19C 109.5
H19A C19 H19C 109.5
H19B C19 H19C 109.5
C24 C20 N4 123.6(8)
C24 C20 H20 118.2
N4 C20 H20 118.2
N4 C21 C22 126.0(9)
N4 C21 H21 117.0
C22 C21 H21 117.0
C23 C22 C21 116.3(7)
C23 C22 C25 121.0(7)
C21 C22 C25 122.5(7)
C22 C23 C24 118.3(8)
C22 C23 C32 117.9(7)
C24 C23 C32 123.6(7)
C20 C24 C23 118.8(8)
C20 C24 H24 120.6
C23 C24 H24 120.6
O3 C25 N5 124.1(7)
O3 C25 C22 115.9(7)
N5 C25 C22 119.8(7)
N5 C26 C28 108.3(8)
N5 C26 C27 111.0(8)
C28 C26 C27 114.2(9)
N5 C26 H26 107.7
C28 C26 H26 107.7
C27 C26 H26 107.7
C26 C27 H27A 109.5
C26 C27 H27B 109.5
H27A C27 H27B 109.5
C26 C27 H27C 109.5
H27A C27 H27C 109.5
H27B C27 H27C 109.5
C26 C28 H28A 109.5
C26 C28 H28B 109.5
H28A C28 H28B 109.5
C26 C28 H28C 109.5
H28A C28 H28C 109.5
H28B C28 H28C 109.5
N5 C29 C31 112.8(8)
N5 C29 C30 112.0(8)
C31 C29 C30 112.1(9)
N5 C29 H29 106.5
C31 C29 H29 106.5
C30 C29 H29 106.5
C29 C30 H30A 109.5
C29 C30 H30B 109.5
H30A C30 H30B 109.5
C29 C30 H30C 109.5
H30A C30 H30C 109.5
H30B C30 H30C 109.5
C29 C31 H31A 109.5
C29 C31 H31B 109.5
H31A C31 H31B 109.5
C29 C31 H31C 109.5
H31A C31 H31C 109.5
H31B C31 H31C 109.5
O4 C32 N6 125.6(8)
O4 C32 C23 117.1(7)
N6 C32 C23 117.1(7)
N6 C33 C35 109.6(9)
N6 C33 C34 111.3(9)
C35 C33 C34 117.3(9)
N6 C33 H33 106.0
C35 C33 H33 106.0
C34 C33 H33 106.0
C33 C34 H34A 109.5
C33 C34 H34B 109.5
H34A C34 H34B 109.5
C33 C34 H34C 109.5
H34A C34 H34C 109.5
H34B C34 H34C 109.5
C33 C35 H35A 109.5
C33 C35 H35B 109.5
H35A C35 H35B 109.5
C33 C35 H35C 109.5
H35A C35 H35C 109.5
H35B C35 H35C 109.5
C38 C36 C37 112.2(9)
C38 C36 N6 109.7(8)
C37 C36 N6 110.1(8)
C38 C36 H36 108.2
C37 C36 H36 108.2
N6 C36 H36 108.2
C36 C37 H37A 109.5
C36 C37 H37B 109.5
H37A C37 H37B 109.5
C36 C37 H37C 109.5
H37A C37 H37C 109.5
H37B C37 H37C 109.5
C36 C38 H38A 109.5
C36 C38 H38B 109.5
H38A C38 H38B 109.5
C36 C38 H38C 109.5
H38A C38 H38C 109.5
H38B C38 H38C 109.5
C5 N1 C1 115.9(8)
C13 N2 C17 124.4(6)
C13 N2 C14 119.2(7)
C17 N2 C14 115.9(6)
C6 N3 C10 125.1(8)
C6 N3 C7 116.7(8)
C10 N3 C7 117.2(7)
C21 N4 C20 116.9(9)
C25 N5 C29 120.5(7)
C25 N5 C26 123.5(6)
C29 N5 C26 115.8(7)
C32 N6 C33 127.1(7)
C32 N6 C36 117.8(7)
C33 N6 C36 115.2(7)

loop_
_geom_bond_atom_site_label_1
_geom_bond_atom_site_label_2
_geom_bond_distance
C1 C2 1.352(11)
C1 N1 1.391(11)
C1 H1 0.9300
C2 C3 1.363(11)
C2 C13 1.527(11)
C3 C4 1.405(11)
C3 C6 1.497(12)
C4 C5 1.364(13)
C4 H4 0.9300
C5 N1 1.275(12)
C5 H5 0.9300
C6 O1 1.248(10)
C6 N3 1.329(11)
C7 N3 1.467(12)
C7 C9 1.509(2)
C7 C8 1.510(2)
C7 H7 0.9800
C8 H8A 0.9600
C8 H8B 0.9600
C8 H8C 0.9600
C9 H9A 0.9600
C9 H9B 0.9600
C9 H9C 0.9600
C10 N3 1.404(11)
C10 C12 1.510(2)
C10 C11 1.512(2)
C10 H10 0.9800
C11 H11A 0.9600
C11 H11B 0.9600
C11 H11C 0.9600
C12 H12A 0.9600
C12 H12B 0.9600
C12 H12C 0.9600
C13 O2 1.212(10)
C13 N2 1.360(10)
C14 N2 1.508(9)
C14 C16 1.510(2)
C14 C15 1.510(2)
C14 H14 0.9800
C15 H15A 0.9600
C15 H15B 0.9600
C15 H15C 0.9600
C16 H16A 0.9600
C16 H16B 0.9600
C16 H16C 0.9600
C17 N2 1.442(11)
C17 C19 1.509(2)
C17 C18 1.509(2)
C17 H17 0.9800
C18 H18A 0.9600
C18 H18B 0.9600
C18 H18C 0.9600
C19 H19A 0.9600
C19 H19B 0.9600
C19 H19C 0.9600
C20 C24 1.355(12)
C20 N4 1.374(12)
C20 H20 0.9300
C21 N4 1.262(11)
C21 C22 1.424(12)
C21 H21 0.9300
C22 C23 1.395(11)
C22 C25 1.506(11)
C23 C24 1.409(11)
C23 C32 1.523(11)
C24 H24 0.9300
C25 O3 1.242(9)
C25 N5 1.312(9)
C26 N5 1.485(10)
C26 C28 1.534(13)
C26 C27 1.537(13)
C26 H26 0.9800
C27 H27A 0.9600
C27 H27B 0.9600
C27 H27C 0.9600
C28 H28A 0.9600
C28 H28B 0.9600
C28 H28C 0.9600
C29 N5 1.470(10)
C29 C31 1.506(13)
C29 C30 1.579(11)
C29 H29 0.9800
C30 H30A 0.9600
C30 H30B 0.9600
C30 H30C 0.9600
C31 H31A 0.9600
C31 H31B 0.9600
C31 H31C 0.9600
C32 O4 1.228(9)
C32 N6 1.354(10)
C33 N6 1.463(11)
C33 C35 1.548(15)
C33 C34 1.571(16)
C33 H33 0.9800
C34 H34A 0.9600
C34 H34B 0.9600
C34 H34C 0.9600
C35 H35A 0.9600
C35 H35B 0.9600
C35 H35C 0.9600
C36 C38 1.520(13)
C36 C37 1.523(12)
C36 N6 1.537(11)
C36 H36 0.9800
C37 H37A 0.9600
C37 H37B 0.9600
C37 H37C 0.9600
C38 H38A 0.9600
C38 H38B 0.9600
C38 H38C 0.9600

loop_
_geom_torsion_atom_site_label_1
_geom_torsion_atom_site_label_2
_geom_torsion_atom_site_label_3
_geom_torsion_atom_site_label_4
_geom_torsion
N1 C1 C2 C3 2.6(13)
N1 C1 C2 C13 177.2(8)
C1 C2 C3 C4 -2.6(11)
C13 C2 C3 C4 -177.4(7)
C1 C2 C3 C6 -175.6(8)
C13 C2 C3 C6 9.6(11)
C2 C3 C4 C5 -0.3(11)
C6 C3 C4 C5 172.7(8)
C3 C4 C5 N1 3.7(14)
C2 C3 C6 O1 67.6(10)
C4 C3 C6 O1 -105.1(9)
C2 C3 C6 N3 -114.8(8)
C4 C3 C6 N3 72.5(11)
C1 C2 C13 O2 -104.8(11)
C3 C2 C13 O2 70.1(11)
C1 C2 C13 N2 73.6(11)
C3 C2 C13 N2 -111.6(9)
N4 C21 C22 C23 -1.9(13)
N4 C21 C22 C25 -177.2(9)
C21 C22 C23 C24 2.6(10)
C25 C22 C23 C24 178.0(7)
C21 C22 C23 C32 178.1(7)
C25 C22 C23 C32 -6.5(10)
N4 C20 C24 C23 -1.4(14)
C22 C23 C24 C20 -1.1(11)
C32 C23 C24 C20 -176.3(7)
C23 C22 C25 O3 -70.9(10)
C21 C22 C25 O3 104.3(9)
C23 C22 C25 N5 104.3(9)
C21 C22 C25 N5 -80.5(10)
C22 C23 C32 O4 -71.9(9)
C24 C23 C32 O4 103.3(9)
C22 C23 C32 N6 112.7(8)
C24 C23 C32 N6 -72.0(10)
C4 C5 N1 C1 -3.8(15)
C2 C1 N1 C5 0.5(14)
O2 C13 N2 C17 -178.6(9)
C2 C13 N2 C17 3.2(12)
O2 C13 N2 C14 -6.1(14)
C2 C13 N2 C14 175.7(7)
C19 C17 N2 C13 117.0(9)
C18 C17 N2 C13 -118.4(9)
C19 C17 N2 C14 -55.7(9)
C18 C17 N2 C14 68.9(9)
C16 C14 N2 C13 -60.7(9)
C15 C14 N2 C13 64.3(10)
C16 C14 N2 C17 112.4(8)
C15 C14 N2 C17 -122.6(8)
O1 C6 N3 C10 -3.9(12)
C3 C6 N3 C10 178.5(7)
O1 C6 N3 C7 -172.4(7)
C3 C6 N3 C7 10.0(11)
C12 C10 N3 C6 66.7(10)
C11 C10 N3 C6 -60.6(11)
C12 C10 N3 C7 -124.9(9)
C11 C10 N3 C7 107.8(9)
C9 C7 N3 C6 -125.4(10)
C8 C7 N3 C6 116.0(10)
C9 C7 N3 C10 65.2(11)
C8 C7 N3 C10 -53.4(11)
C22 C21 N4 C20 -0.5(15)
C24 C20 N4 C21 2.2(14)
O3 C25 N5 C29 1.4(13)
C22 C25 N5 C29 -173.4(8)
O3 C25 N5 C26 176.0(9)
C22 C25 N5 C26 1.2(13)
C31 C29 N5 C25 63.8(10)
C30 C29 N5 C25 -63.8(13)
C31 C29 N5 C26 -111.2(9)
C30 C29 N5 C26 121.3(9)
C28 C26 N5 C25 115.3(10)
C27 C26 N5 C25 -118.6(9)
C28 C26 N5 C29 -69.9(11)
C27 C26 N5 C29 56.2(11)
O4 C32 N6 C33 177.6(8)
C23 C32 N6 C33 -7.5(12)
O4 C32 N6 C36 -0.9(12)
C23 C32 N6 C36 173.9(6)
C35 C33 N6 C32 -111.8(10)
C34 C33 N6 C32 116.8(10)
C35 C33 N6 C36 66.7(10)
C34 C33 N6 C36 -64.6(10)
C38 C36 N6 C32 61.8(10)
C37 C36 N6 C32 -62.2(11)
C38 C36 N6 C33 -116.9(9)
C37 C36 N6 C33 119.1(9)
